data_7033510
loop_
_publ_author_name
'Hazari, Alokesh'
'Kanta Das, Lakshmi'
'Kadam, Ramakant M.'
'Bauz\'a, Antonio'
'Frontera, Antonio'
'Ghosh, Ashutosh'

_publ_section_title
;
 Unprecedented structural variations in trinuclear mixed valence
 Co(ii/iii) complexes: theoretical studies, pnicogen bonding interactions
 and catecholase-like activities.
;
_journal_issue 8
_journal_name_full 'Dalton transactions (Cambridge, England : 2003)'
_journal_page_first 3862
_journal_page_last 3876
_journal_paper_doi 10.1039/c4dt03446e
_journal_volume 44
_journal_year 2015
_chemical_formula_moiety 'C35 H46 Co3 N16 O6.25'
_chemical_formula_sum 'C35 H46 Co3 N16 O6.25'
_chemical_formula_weight 967.67
_chemical_name_systematic
;
 ?
;
_space_group_IT_number 2
_symmetry_cell_setting triclinic
_symmetry_space_group_name_Hall '-P 1'
_symmetry_space_group_name_H-M 'P -1'
_atom_sites_solution_hydrogens geom
_atom_sites_solution_primary direct
_atom_sites_solution_secondary difmap
_audit_creation_method SHELXL-97
_audit_update_record
;
2014-12-17 deposited with the CCDC.
2015-01-06 downloaded from the CCDC.
;
_cell_angle_alpha 90.000(5)
_cell_angle_beta 92.428(5)
_cell_angle_gamma 90.000(5)
_cell_formula_units_Z 2
_cell_length_a 14.906(5)
_cell_length_b 9.326(5)
_cell_length_c 15.164(5)
_cell_measurement_reflns_used 21543
_cell_measurement_temperature 293(2)
_cell_measurement_theta_max 25.09
_cell_measurement_theta_min 1.34
_cell_volume 2106.1(15)
_computing_cell_refinement 'Bruker SMART'
_computing_data_collection 'Bruker SMART'
_computing_data_reduction 'Bruker SAINT'
_computing_molecular_graphics 'Ortep-3 for Windows (Farrugia, 1997)'
_computing_publication_material 'WINGX V1.80.03'
_computing_structure_refinement 'SHELXL-97 (Sheldrick, 1997)'
_computing_structure_solution 'SHELXS-97 (Sheldrick, 1990)'
_diffrn_ambient_temperature 293(2)
_diffrn_measured_fraction_theta_full 0.990
_diffrn_measured_fraction_theta_max 0.990
_diffrn_measurement_device_type 'CCD area detector'
_diffrn_measurement_method 'phi and omega scans'
_diffrn_radiation_monochromator graphite
_diffrn_radiation_source 'fine-focus sealed tube'
_diffrn_radiation_type MoK\a
_diffrn_radiation_wavelength 0.71073
_diffrn_reflns_av_R_equivalents 0.0373
_diffrn_reflns_av_unetI/netI 0.0393
_diffrn_reflns_limit_h_max 17
_diffrn_reflns_limit_h_min -17
_diffrn_reflns_limit_k_max 11
_diffrn_reflns_limit_k_min -11
_diffrn_reflns_limit_l_max 18
_diffrn_reflns_limit_l_min -17
_diffrn_reflns_number 21543
_diffrn_reflns_theta_full 25.09
_diffrn_reflns_theta_max 25.09
_diffrn_reflns_theta_min 1.34
_exptl_absorpt_coefficient_mu 1.232
_exptl_absorpt_correction_T_max 0.988
_exptl_absorpt_correction_T_min 0.971
_exptl_absorpt_correction_type empirical
_exptl_absorpt_process_details SADABS
_exptl_crystal_colour brown
_exptl_crystal_density_diffrn 1.526
_exptl_crystal_density_method 'not measured'
_exptl_crystal_description Rhombic
_exptl_crystal_F_000 998.0
_exptl_crystal_size_max 0.03
_exptl_crystal_size_mid 0.02
_exptl_crystal_size_min 0.01
_refine_diff_density_max 0.593
_refine_diff_density_min -0.479
_refine_diff_density_rms 0.063
_refine_ls_extinction_method none
_refine_ls_goodness_of_fit_ref 1.066
_refine_ls_hydrogen_treatment mixed
_refine_ls_matrix_type full
_refine_ls_number_parameters 568
_refine_ls_number_reflns 7395
_refine_ls_number_restraints 3
_refine_ls_restrained_S_all 1.066
_refine_ls_R_factor_all 0.0578
_refine_ls_R_factor_gt 0.0407
_refine_ls_shift/su_max 0.001
_refine_ls_shift/su_mean 0.000
_refine_ls_structure_factor_coef Fsqd
_refine_ls_weighting_details 'calc w=1/[\s^2^(Fo^2^)+(0.0553P)^2^+0.8759P] where P=(Fo^2^+2Fc^2^)/3'
_refine_ls_weighting_scheme calc
_refine_ls_wR_factor_gt 0.1050
_refine_ls_wR_factor_ref 0.1153
_reflns_number_gt 5594
_reflns_number_total 7395
_reflns_threshold_expression >2sigma(I)
_cod_data_source_file c4dt03446e2.cif
_cod_data_source_block 3
_cod_depositor_comments
;
The following automatic conversions were performed:

'_exptl_absorpt_correction_type' value 'EMPIRICAL' changed to
'empirical' according to
/usr/data/users/saulius/crontab/automatic-downloads/rss-feeds/RSC/lib/dictionaries/cif_core.dic
dictionary named 'cif_core.dic' version 2.4.2 from 2011-04-26.

Automatic conversion script
Id: cif_fix_values 2935 2014-11-11 08:27:57Z andrius 

 Adding full bibliography for 7033508--7033510.cif.
;
_cod_database_code 7033510

loop_
_symmetry_equiv_pos_as_xyz
'x, y, z'
'-x, -y, -z'

loop_
_atom_site_label
_atom_site_type_symbol
_atom_site_fract_x
_atom_site_fract_y
_atom_site_fract_z
_atom_site_U_iso_or_equiv
_atom_site_adp_type
_atom_site_occupancy
_atom_site_symmetry_multiplicity
_atom_site_calc_flag
_atom_site_refinement_flags
_atom_site_disorder_assembly
_atom_site_disorder_group
Co2 Co 0.81704(3) 0.50004(4) 0.40125(3) 0.03875(13) Uani 1 1 d . . .
Co1 Co 0.75003(3) 0.29442(5) 0.25004(3) 0.04130(14) Uani 1 1 d . . .
Co3 Co 0.68298(3) 0.49997(4) 0.09870(3) 0.03879(13) Uani 1 1 d . . .
O31 O 0.64366(14) 0.4045(2) 0.20263(14) 0.0408(5) Uani 1 1 d . . .
O51 O 0.77479(15) 0.3570(2) 0.11739(15) 0.0454(6) Uani 1 1 d . . .
O10 O 0.85642(14) 0.4044(2) 0.29713(14) 0.0415(5) Uani 1 1 d . . .
O30 O 0.72477(15) 0.3570(2) 0.38268(15) 0.0451(6) Uani 1 1 d . . .
N2 N 0.74996(19) 0.6362(3) 0.2498(2) 0.0405(6) Uani 1 1 d . . .
N8 N 0.8852(2) 0.2510(3) 0.4648(2) 0.0525(8) Uani 1 1 d . . .
N39 N 0.5778(2) 0.6314(3) 0.09491(19) 0.0491(7) Uani 1 1 d . . .
H39 H 0.5385 0.5936 0.0537 0.059 Uiso 1 1 calc R . .
N5 N 0.6150(2) 0.2509(3) 0.0357(2) 0.0536(8) Uani 1 1 d . . .
N18 N 0.9225(2) 0.6315(3) 0.40504(19) 0.0498(7) Uani 1 1 d . . .
H18 H 0.9619 0.5935 0.4461 0.060 Uiso 1 1 calc R . .
N1 N 0.7471(2) 0.6383(3) 0.3272(2) 0.0478(7) Uani 1 1 d . . .
N22 N 0.7576(2) 0.5843(3) 0.50338(19) 0.0535(8) Uani 1 1 d . . .
H22 H 0.7810 0.5381 0.5519 0.064 Uiso 1 1 calc R . .
C14 C 1.1199(4) 0.3329(9) 0.2443(4) 0.101(2) Uani 1 1 d . . .
H14 H 1.1796 0.3168 0.2318 0.121 Uiso 1 1 calc R . .
N43 N 0.7423(2) 0.5843(3) -0.00366(19) 0.0522(8) Uani 1 1 d . . .
H43 H 0.7188 0.5382 -0.0522 0.063 Uiso 1 1 calc R . .
N3 N 0.7524(2) 0.6382(3) 0.1728(2) 0.0482(7) Uani 1 1 d . . .
N4 N 0.6137(2) 0.3778(3) 0.01815(19) 0.0504(8) Uani 1 1 d . . .
N7 N 0.8866(2) 0.3779(3) 0.48184(19) 0.0488(7) Uani 1 1 d . . .
C16 C 1.0049(3) 0.4899(5) 0.2948(3) 0.0584(10) Uani 1 1 d . . .
N10 N 0.7498(3) 0.0819(4) 0.2499(3) 0.0671(9) Uani 1 1 d . . .
C50 C 0.8253(2) 0.3030(4) 0.0531(2) 0.0533(9) Uani 1 1 d . . .
N9 N 0.8863(3) 0.1310(4) 0.4513(3) 0.0841(12) Uani 1 1 d . . .
C29 C 0.6746(2) 0.3033(4) 0.4473(2) 0.0514(9) Uani 1 1 d . . .
C49 C 0.8432(3) 0.1572(5) 0.0474(3) 0.0659(11) Uani 1 1 d . . .
H49 H 0.8174 0.0933 0.0860 0.079 Uiso 1 1 calc R . .
C27 C 0.6012(4) 0.1082(6) 0.5157(4) 0.0879(16) Uani 1 1 d . . .
H27 H 0.5891 0.0105 0.5190 0.105 Uiso 1 1 calc R . .
C32 C 0.5568(2) 0.3800(4) 0.2195(2) 0.0487(9) Uani 1 1 d . . .
C38 C 0.5292(3) 0.6339(4) 0.1779(3) 0.0607(11) Uani 1 1 d . . .
H38A H 0.4786 0.6989 0.1707 0.073 Uiso 1 1 calc R . .
H38B H 0.5689 0.6716 0.2247 0.073 Uiso 1 1 calc R . .
C37 C 0.4954(3) 0.4902(5) 0.2054(2) 0.0580(10) Uani 1 1 d . . .
C33 C 0.5301(3) 0.2482(5) 0.2512(3) 0.0665(11) Uani 1 1 d . . .
H33 H 0.5717 0.1745 0.2597 0.080 Uiso 1 1 calc R . .
C11 C 0.9429(2) 0.3799(4) 0.2802(2) 0.0480(9) Uani 1 1 d . . .
C28 C 0.6576(3) 0.1574(5) 0.4528(3) 0.0672(12) Uani 1 1 d . . .
H28 H 0.6840 0.0937 0.4145 0.081 Uiso 1 1 calc R . .
C24 C 0.6382(3) 0.3972(5) 0.5084(3) 0.0627(11) Uani 1 1 d . . .
C45 C 0.8615(3) 0.3972(5) -0.0075(3) 0.0630(11) Uani 1 1 d . . .
C41 C 0.6327(4) 0.7858(4) -0.0232(3) 0.0733(13) Uani 1 1 d . . .
H41A H 0.6281 0.8827 -0.0462 0.088 Uiso 1 1 calc R . .
H41B H 0.5982 0.7236 -0.0631 0.088 Uiso 1 1 calc R . .
C12 C 0.9696(3) 0.2487(5) 0.2489(3) 0.0676(12) Uani 1 1 d . . .
H12 H 0.9280 0.1751 0.2407 0.081 Uiso 1 1 calc R . .
C35 C 0.3795(4) 0.3338(9) 0.2552(4) 0.101(2) Uani 1 1 d . . .
H35 H 0.3197 0.3180 0.2672 0.121 Uiso 1 1 calc R . .
N6 N 0.6133(3) 0.1310(4) 0.0488(3) 0.0839(12) Uani 1 1 d . . .
C48 C 0.8991(4) 0.1081(6) -0.0154(4) 0.0900(16) Uani 1 1 d . . .
H48 H 0.9109 0.0104 -0.0190 0.108 Uiso 1 1 calc R . .
C17 C 0.9710(3) 0.6341(4) 0.3218(3) 0.0621(11) Uani 1 1 d . . .
H17A H 1.0214 0.6994 0.3287 0.075 Uiso 1 1 calc R . .
H17B H 0.9310 0.6711 0.2750 0.075 Uiso 1 1 calc R . .
C19 C 0.9066(3) 0.7810(4) 0.4345(3) 0.0633(11) Uani 1 1 d . . .
H19A H 0.8665 0.8284 0.3917 0.076 Uiso 1 1 calc R . .
H19B H 0.9631 0.8328 0.4368 0.076 Uiso 1 1 calc R . .
C23 C 0.6590(3) 0.5530(5) 0.5001(3) 0.0699(12) Uani 1 1 d . . .
H23A H 0.6314 0.6045 0.5475 0.084 Uiso 1 1 calc R . .
H23B H 0.6325 0.5882 0.4447 0.084 Uiso 1 1 calc R . .
C42 C 0.7294(4) 0.7398(4) -0.0209(3) 0.0718(13) Uani 1 1 d . . .
H42A H 0.7547 0.7634 -0.0769 0.086 Uiso 1 1 calc R . .
H42B H 0.7622 0.7937 0.0247 0.086 Uiso 1 1 calc R . .
C21 C 0.7702(3) 0.7397(4) 0.5210(3) 0.0702(12) Uani 1 1 d . . .
H21A H 0.7451 0.7626 0.5773 0.084 Uiso 1 1 calc R . .
H21B H 0.7371 0.7938 0.4758 0.084 Uiso 1 1 calc R . .
C26 C 0.5628(4) 0.1992(8) 0.5731(4) 0.106(2) Uani 1 1 d . . .
H26 H 0.5236 0.1646 0.6142 0.127 Uiso 1 1 calc R . .
C47 C 0.9377(4) 0.1992(8) -0.0727(4) 0.104(2) Uani 1 1 d . . .
H47 H 0.9774 0.1645 -0.1133 0.124 Uiso 1 1 calc R . .
C15 C 1.0947(3) 0.4633(7) 0.2772(3) 0.0819(15) Uani 1 1 d . . .
H15 H 1.1377 0.5343 0.2880 0.098 Uiso 1 1 calc R . .
C44 C 0.8415(3) 0.5525(5) -0.0006(3) 0.0705(12) Uani 1 1 d . . .
H44A H 0.8689 0.6027 -0.0486 0.085 Uiso 1 1 calc R . .
H44B H 0.8683 0.5888 0.0544 0.085 Uiso 1 1 calc R . .
C20 C 0.8668(4) 0.7861(4) 0.5230(3) 0.0758(14) Uani 1 1 d . . .
H20A H 0.8711 0.8833 0.5456 0.091 Uiso 1 1 calc R . .
H20B H 0.9014 0.7245 0.5632 0.091 Uiso 1 1 calc R . .
C40 C 0.5931(3) 0.7811(4) 0.0662(3) 0.0638(11) Uani 1 1 d . . .
H40A H 0.6335 0.8284 0.1088 0.077 Uiso 1 1 calc R . .
H40B H 0.5366 0.8327 0.0642 0.077 Uiso 1 1 calc R . .
C25 C 0.5825(3) 0.3431(7) 0.5698(3) 0.0880(16) Uani 1 1 d . . .
H25 H 0.5576 0.4051 0.6101 0.106 Uiso 1 1 calc R . .
C46 C 0.9176(3) 0.3425(7) -0.0703(3) 0.0879(16) Uani 1 1 d . . .
H46 H 0.9419 0.4040 -0.1113 0.105 Uiso 1 1 calc R . .
C36 C 0.4054(3) 0.4645(7) 0.2225(3) 0.0823(15) Uani 1 1 d . . .
H36 H 0.3629 0.5360 0.2118 0.099 Uiso 1 1 calc R . .
C13 C 1.0581(4) 0.2269(7) 0.2296(3) 0.0938(18) Uani 1 1 d . . .
H13 H 1.0757 0.1394 0.2064 0.113 Uiso 1 1 calc R . .
C34 C 0.4412(4) 0.2272(7) 0.2700(3) 0.0934(18) Uani 1 1 d . . .
H34 H 0.4232 0.1398 0.2929 0.112 Uiso 1 1 calc R . .
N11A N 0.8108(5) -0.0017(7) 0.2312(4) 0.0597(17) Uani 0.50 1 d P . .
N11B N 0.6886(5) -0.0016(7) 0.2688(4) 0.0617(18) Uani 0.50 1 d P . .
N12B N 0.6368(7) -0.0877(8) 0.2851(6) 0.094(3) Uani 0.50 1 d P . .
N12A N 0.8645(7) -0.0879(8) 0.2142(6) 0.092(3) Uani 0.50 1 d P . .
O1W O 0.7020(7) 1.1172(11) -0.1785(8) 0.130(3) Uiso 0.50 1 d PD A 1
O2W O 1.2441(11) 0.0583(16) 0.2095(11) 0.100(4) Uiso 0.25 1 d P B 1
O3S O 1.2035(6) 0.8791(11) 0.3220(6) 0.123(3) Uiso 0.50 1 d P C 2
H3S H 1.1507 0.8919 0.3063 0.185 Uiso 0.50 1 calc PR C 2
C3S C 1.2488(9) 0.8203(16) 0.2533(9) 0.108(4) Uiso 0.50 1 d P C 2
H3S1 H 1.2504 0.8881 0.2058 0.161 Uiso 0.50 1 calc PR C 2
H3S2 H 1.2185 0.7348 0.2330 0.161 Uiso 0.50 1 calc PR C 2
H3S3 H 1.3090 0.7970 0.2733 0.161 Uiso 0.50 1 calc PR C 2
O3W O 1.2509(9) 0.6957(14) 0.2566(8) 0.168(5) Uiso 0.50 1 d P D 3
C4S C 0.2496(8) -0.0632(13) 0.2542(8) 0.088(3) Uiso 0.50 1 d P E 4
H4S1 H 0.2558 -0.1372 0.2980 0.132 Uiso 0.50 1 calc PR E 4
H4S2 H 0.2952 -0.0746 0.2119 0.132 Uiso 0.50 1 calc PR E 4
H4S3 H 0.1915 -0.0701 0.2247 0.132 Uiso 0.50 1 calc PR E 4
O4S O 0.2576(10) 0.0541(17) 0.2896(11) 0.206(6) Uiso 0.50 1 d P E 4
H4S H 0.2758 0.1125 0.2541 0.308 Uiso 0.50 1 calc PR E 4
H11 H 0.710(7) 1.202(5) -0.165(9) 0.308 Uiso 1 1 d D F 1
H99 H 0.651(4) 1.084(11) -0.169(8) 0.308 Uiso 1 1 d D G 1

loop_
_atom_site_aniso_label
_atom_site_aniso_U_11
_atom_site_aniso_U_22
_atom_site_aniso_U_33
_atom_site_aniso_U_23
_atom_site_aniso_U_13
_atom_site_aniso_U_12
Co2 0.0434(3) 0.0391(2) 0.0330(2) 0.00174(18) -0.0078(2) -0.00304(18)
Co1 0.0422(3) 0.0388(2) 0.0419(3) 0.00016(19) -0.0101(2) -0.00029(18)
Co3 0.0437(3) 0.0393(2) 0.0325(2) -0.00132(18) -0.0081(2) 0.00259(18)
O31 0.0361(13) 0.0475(13) 0.0383(12) 0.0025(10) -0.0051(10) 0.0003(10)
O51 0.0440(14) 0.0543(14) 0.0378(13) 0.0003(10) 0.0012(11) 0.0091(10)
O10 0.0371(13) 0.0481(13) 0.0389(13) -0.0005(10) -0.0040(10) 0.0016(10)
O30 0.0442(14) 0.0526(14) 0.0381(13) -0.0008(10) -0.0027(11) -0.0092(10)
N2 0.0389(16) 0.0391(15) 0.0424(19) 0.0009(12) -0.0122(13) -0.0016(11)
N8 0.053(2) 0.054(2) 0.0494(19) 0.0120(15) -0.0174(15) -0.0070(15)
N39 0.0573(19) 0.0447(16) 0.0436(17) -0.0099(13) -0.0182(14) 0.0122(13)
N5 0.054(2) 0.051(2) 0.054(2) -0.0131(15) -0.0122(15) 0.0049(15)
N18 0.0562(19) 0.0439(16) 0.0474(18) 0.0101(13) -0.0197(15) -0.0109(13)
N1 0.0527(19) 0.0495(17) 0.0400(18) -0.0027(13) -0.0124(14) 0.0049(13)
N22 0.069(2) 0.0527(18) 0.0387(16) -0.0056(13) -0.0047(15) -0.0006(15)
C14 0.049(3) 0.189(7) 0.064(3) 0.008(4) 0.008(3) 0.034(4)
N43 0.068(2) 0.0537(18) 0.0349(16) 0.0044(13) -0.0030(15) 0.0004(15)
N3 0.0560(19) 0.0476(17) 0.0401(18) 0.0044(13) -0.0111(14) -0.0056(13)
N4 0.062(2) 0.0439(18) 0.0436(17) -0.0073(13) -0.0160(15) 0.0056(14)
N7 0.0578(19) 0.0426(17) 0.0443(17) 0.0071(13) -0.0169(15) -0.0074(13)
C16 0.043(2) 0.086(3) 0.046(2) 0.020(2) -0.0034(18) -0.0039(19)
N10 0.086(3) 0.0456(19) 0.070(2) -0.0003(17) 0.009(2) 0.0013(19)
C50 0.043(2) 0.073(3) 0.043(2) -0.0036(18) -0.0097(17) 0.0122(18)
N9 0.098(3) 0.043(2) 0.108(3) 0.007(2) -0.029(3) -0.0008(19)
C29 0.041(2) 0.068(2) 0.044(2) 0.0083(18) -0.0056(17) -0.0148(17)
C49 0.062(3) 0.073(3) 0.062(3) -0.014(2) -0.008(2) 0.026(2)
C27 0.082(4) 0.109(4) 0.072(3) 0.023(3) 0.001(3) -0.045(3)
C32 0.039(2) 0.071(2) 0.0361(19) -0.0061(17) -0.0043(16) -0.0050(17)
C38 0.052(2) 0.069(3) 0.060(3) -0.021(2) -0.011(2) 0.0203(19)
C37 0.048(2) 0.083(3) 0.043(2) -0.0141(19) -0.0028(18) 0.007(2)
C33 0.056(3) 0.084(3) 0.059(3) 0.008(2) -0.005(2) -0.019(2)
C11 0.038(2) 0.070(2) 0.0357(19) 0.0087(16) -0.0055(16) 0.0042(17)
C28 0.061(3) 0.076(3) 0.064(3) 0.010(2) -0.010(2) -0.027(2)
C24 0.050(2) 0.090(3) 0.048(2) -0.006(2) 0.0057(19) -0.010(2)
C45 0.052(2) 0.087(3) 0.050(2) 0.006(2) 0.0081(19) 0.010(2)
C41 0.119(4) 0.044(2) 0.056(3) 0.0049(18) -0.017(3) 0.015(2)
C12 0.057(3) 0.088(3) 0.057(3) -0.009(2) -0.006(2) 0.021(2)
C35 0.045(3) 0.184(7) 0.073(4) -0.014(4) 0.010(3) -0.027(4)
N6 0.099(3) 0.040(2) 0.109(3) -0.005(2) -0.028(2) 0.0013(19)
C48 0.083(4) 0.105(4) 0.082(4) -0.024(3) 0.005(3) 0.039(3)
C17 0.057(2) 0.072(3) 0.056(2) 0.024(2) -0.012(2) -0.026(2)
C19 0.085(3) 0.045(2) 0.058(3) 0.0083(18) -0.028(2) -0.0163(19)
C23 0.064(3) 0.093(3) 0.053(3) -0.016(2) 0.005(2) 0.011(2)
C42 0.110(4) 0.055(2) 0.050(2) 0.0096(19) 0.002(2) -0.009(2)
C21 0.109(4) 0.051(2) 0.050(2) -0.0111(18) 0.000(2) 0.007(2)
C26 0.078(4) 0.166(6) 0.075(4) 0.027(4) 0.013(3) -0.054(4)
C47 0.072(4) 0.158(6) 0.082(4) -0.026(4) 0.006(3) 0.052(4)
C15 0.044(3) 0.141(5) 0.060(3) 0.024(3) -0.001(2) -0.012(3)
C44 0.069(3) 0.091(3) 0.052(3) 0.014(2) 0.012(2) -0.008(2)
C20 0.127(4) 0.045(2) 0.053(3) -0.0061(18) -0.023(3) -0.016(2)
C40 0.087(3) 0.045(2) 0.057(3) -0.0073(17) -0.027(2) 0.0178(19)
C25 0.065(3) 0.139(5) 0.061(3) -0.007(3) 0.016(2) -0.021(3)
C46 0.068(3) 0.136(5) 0.061(3) 0.007(3) 0.013(2) 0.023(3)
C36 0.047(3) 0.139(5) 0.061(3) -0.023(3) -0.003(2) 0.010(3)
C13 0.067(4) 0.145(5) 0.068(3) -0.013(3) -0.005(3) 0.046(3)
C34 0.072(4) 0.139(5) 0.069(3) 0.006(3) -0.003(3) -0.051(4)
N11A 0.091(5) 0.037(3) 0.050(4) 0.009(3) -0.009(4) -0.008(4)
N11B 0.093(5) 0.036(3) 0.056(4) -0.006(3) -0.004(4) 0.000(4)
N12B 0.122(7) 0.052(4) 0.108(7) -0.012(4) 0.026(6) -0.025(5)
N12A 0.124(7) 0.048(4) 0.107(7) 0.010(4) 0.030(6) 0.024(5)

loop_
_atom_type_symbol
_atom_type_description
_atom_type_scat_dispersion_real
_atom_type_scat_dispersion_imag
_atom_type_scat_source
C C 0.0033 0.0016 'International Tables Vol C Tables 4.2.6.8 and 6.1.1.4'
H H 0.0000 0.0000 'International Tables Vol C Tables 4.2.6.8 and 6.1.1.4'
N N 0.0061 0.0033 'International Tables Vol C Tables 4.2.6.8 and 6.1.1.4'
O O 0.0106 0.0060 'International Tables Vol C Tables 4.2.6.8 and 6.1.1.4'
Co Co 0.3494 0.9721 'International Tables Vol C Tables 4.2.6.8 and 6.1.1.4'

loop_
_geom_angle_atom_site_label_1
_geom_angle_atom_site_label_2
_geom_angle_atom_site_label_3
_geom_angle
O10 Co2 O30 78.48(10)
O10 Co2 N7 94.08(12)
O30 Co2 N7 92.55(11)
O10 Co2 N1 90.44(11)
O30 Co2 N1 90.73(12)
N7 Co2 N1 174.87(12)
O10 Co2 N22 170.81(11)
O30 Co2 N22 92.80(11)
N7 Co2 N22 89.17(13)
N1 Co2 N22 86.72(13)
O10 Co2 N18 92.34(11)
O30 Co2 N18 170.73(11)
N7 Co2 N18 86.73(12)
N1 Co2 N18 90.66(12)
N22 Co2 N18 96.43(13)
N10 Co1 O10 121.06(14)
N10 Co1 O31 120.82(14)
O10 Co1 O31 118.11(9)
N10 Co1 O51 105.77(13)
O10 Co1 O51 91.72(9)
O31 Co1 O51 71.80(9)
N10 Co1 O30 105.83(13)
O10 Co1 O30 72.10(9)
O31 Co1 O30 91.69(9)
O51 Co1 O30 148.40(9)
O31 Co3 O51 78.34(10)
O31 Co3 N4 94.11(12)
O51 Co3 N4 92.43(12)
O31 Co3 N3 90.37(11)
O51 Co3 N3 90.92(12)
N4 Co3 N3 174.87(12)
O31 Co3 N43 170.87(11)
O51 Co3 N43 92.98(12)
N4 Co3 N43 89.05(13)
N3 Co3 N43 86.90(13)
O31 Co3 N39 92.39(11)
O51 Co3 N39 170.64(12)
N4 Co3 N39 86.88(12)
N3 Co3 N39 90.45(12)
N43 Co3 N39 96.34(13)
C32 O31 Co3 124.2(2)
C32 O31 Co1 126.7(2)
Co3 O31 Co1 105.55(10)
C50 O51 Co3 124.4(2)
C50 O51 Co1 134.3(2)
Co3 O51 Co1 100.22(10)
C11 O10 Co2 124.3(2)
C11 O10 Co1 126.7(2)
Co2 O10 Co1 105.44(10)
C29 O30 Co2 124.2(2)
C29 O30 Co1 134.7(2)
Co2 O30 Co1 99.95(10)
N3 N2 N1 178.1(3)
N9 N8 N7 177.3(4)
C38 N39 C40 108.8(3)
C38 N39 Co3 113.6(2)
C40 N39 Co3 117.2(3)
C38 N39 H39 105.4
C40 N39 H39 105.4
Co3 N39 H39 105.4
N6 N5 N4 176.7(4)
C17 N18 C19 109.3(3)
C17 N18 Co2 113.5(2)
C19 N18 Co2 116.7(3)
C17 N18 H18 105.4
C19 N18 H18 105.4
Co2 N18 H18 105.4
N2 N1 Co2 121.0(2)
C21 N22 C23 108.3(3)
C21 N22 Co2 118.1(2)
C23 N22 Co2 111.6(2)
C21 N22 H22 106.0
C23 N22 H22 106.0
Co2 N22 H22 106.0
C13 C14 C15 120.6(5)
C13 C14 H14 119.7
C15 C14 H14 119.7
C42 N43 C44 108.5(3)
C42 N43 Co3 117.8(2)
C44 N43 Co3 111.6(2)
C42 N43 H43 106.1
C44 N43 H43 106.1
Co3 N43 H43 106.1
N2 N3 Co3 121.3(2)
N5 N4 Co3 115.6(2)
N8 N7 Co2 115.8(2)
C11 C16 C15 118.3(4)
C11 C16 C17 118.3(3)
C15 C16 C17 123.2(4)
N11A N10 N11B 102.2(5)
N11A N10 Co1 128.9(4)
N11B N10 Co1 128.9(4)
O51 C50 C49 121.6(4)
O51 C50 C45 118.9(4)
C49 C50 C45 119.6(4)
O30 C29 C28 120.9(4)
O30 C29 C24 119.2(3)
C28 C29 C24 119.8(4)
C48 C49 C50 119.7(5)
C48 C49 H49 120.2
C50 C49 H49 120.2
C26 C27 C28 121.4(5)
C26 C27 H27 119.3
C28 C27 H27 119.3
O31 C32 C33 120.5(4)
O31 C32 C37 118.5(3)
C33 C32 C37 121.0(4)
N39 C38 C37 113.9(3)
N39 C38 H38A 108.8
C37 C38 H38A 108.8
N39 C38 H38B 108.8
C37 C38 H38B 108.8
H38A C38 H38B 107.7
C32 C37 C36 118.4(4)
C32 C37 C38 118.7(4)
C36 C37 C38 122.8(4)
C34 C33 C32 119.3(5)
C34 C33 H33 120.4
C32 C33 H33 120.4
O10 C11 C12 120.7(3)
O10 C11 C16 118.7(3)
C12 C11 C16 120.6(4)
C27 C28 C29 119.2(5)
C27 C28 H28 120.4
C29 C28 H28 120.4
C25 C24 C29 118.8(4)
C25 C24 C23 123.3(4)
C29 C24 C23 117.8(4)
C46 C45 C50 118.7(4)
C46 C45 C44 122.4(4)
C50 C45 C44 118.9(4)
C40 C41 C42 112.5(4)
C40 C41 H41A 109.1
C42 C41 H41A 109.1
C40 C41 H41B 109.1
C42 C41 H41B 109.1
H41A C41 H41B 107.8
C11 C12 C13 119.9(5)
C11 C12 H12 120.1
C13 C12 H12 120.1
C34 C35 C36 120.4(5)
C34 C35 H35 119.8
C36 C35 H35 119.8
C47 C48 C49 121.4(5)
C47 C48 H48 119.3
C49 C48 H48 119.3
N18 C17 C16 113.6(3)
N18 C17 H17A 108.8
C16 C17 H17A 108.8
N18 C17 H17B 108.8
C16 C17 H17B 108.8
H17A C17 H17B 107.7
N18 C19 C20 112.0(3)
N18 C19 H19A 109.2
C20 C19 H19A 109.2
N18 C19 H19B 109.2
C20 C19 H19B 109.2
H19A C19 H19B 107.9
C24 C23 N22 113.2(4)
C24 C23 H23A 108.9
N22 C23 H23A 108.9
C24 C23 H23B 108.9
N22 C23 H23B 108.9
H23A C23 H23B 107.7
N43 C42 C41 113.6(4)
N43 C42 H42A 108.9
C41 C42 H42A 108.9
N43 C42 H42B 108.9
C41 C42 H42B 108.9
H42A C42 H42B 107.7
N22 C21 C20 113.5(4)
N22 C21 H21A 108.9
C20 C21 H21A 108.9
N22 C21 H21B 108.9
C20 C21 H21B 108.9
H21A C21 H21B 107.7
C27 C26 C25 119.3(5)
C27 C26 H26 120.4
C25 C26 H26 120.4
C48 C47 C46 119.6(5)
C48 C47 H47 120.2
C46 C47 H47 120.2
C14 C15 C16 120.3(5)
C14 C15 H15 119.9
C16 C15 H15 119.9
C45 C44 N43 112.9(4)
C45 C44 H44A 109.0
N43 C44 H44A 109.0
C45 C44 H44B 109.0
N43 C44 H44B 109.0
H44A C44 H44B 107.8
C19 C20 C21 113.0(3)
C19 C20 H20A 109.0
C21 C20 H20A 109.0
C19 C20 H20B 109.0
C21 C20 H20B 109.0
H20A C20 H20B 107.8
N39 C40 C41 111.3(3)
N39 C40 H40A 109.4
C41 C40 H40A 109.4
N39 C40 H40B 109.4
C41 C40 H40B 109.4
H40A C40 H40B 108.0
C24 C25 C26 121.4(5)
C24 C25 H25 119.3
C26 C25 H25 119.3
C47 C46 C45 121.0(5)
C47 C46 H46 119.5
C45 C46 H46 119.5
C35 C36 C37 120.3(5)
C35 C36 H36 119.8
C37 C36 H36 119.8
C14 C13 C12 120.3(5)
C14 C13 H13 119.9
C12 C13 H13 119.9
C35 C34 C33 120.5(5)
C35 C34 H34 119.7
C33 C34 H34 119.7
N12A N11A N10 175.5(8)
N12B N11B N10 174.4(8)
H11 O1W H99 116(4)
C3S O3S H3S 109.5
O3S C3S H3S1 109.5
O3S C3S H3S2 109.5
H3S1 C3S H3S2 109.5
O3S C3S H3S3 109.5
H3S1 C3S H3S3 109.5
H3S2 C3S H3S3 109.5
O4S C4S H4S1 109.5
O4S C4S H4S2 109.5
H4S1 C4S H4S2 109.5
O4S C4S H4S3 109.5
H4S1 C4S H4S3 109.5
H4S2 C4S H4S3 109.5
C4S O4S H4S 109.5

loop_
_geom_bond_atom_site_label_1
_geom_bond_atom_site_label_2
_geom_bond_distance
Co2 O10 1.926(2)
Co2 O30 1.928(2)
Co2 N7 1.939(3)
Co2 N1 1.978(3)
Co2 N22 1.979(3)
Co2 N18 1.992(3)
Co1 N10 1.982(4)
Co1 O10 1.995(2)
Co1 O31 1.997(2)
Co1 O51 2.141(2)
Co1 O30 2.143(2)
Co3 O31 1.923(2)
Co3 O51 1.923(2)
Co3 N4 1.937(3)
Co3 N3 1.975(3)
Co3 N43 1.982(3)
Co3 N39 1.988(3)
O31 C32 1.350(4)
O51 C50 1.353(4)
O10 C11 1.345(4)
O30 C29 1.354(4)
N2 N3 1.169(4)
N2 N1 1.177(4)
N8 N9 1.138(4)
N8 N7 1.211(4)
N39 C38 1.479(5)
N39 C40 1.483(5)
N39 H39 0.9100
N5 N6 1.136(5)
N5 N4 1.213(4)
N18 C17 1.481(5)
N18 C19 1.486(5)
N18 H18 0.9100
N22 C21 1.484(5)
N22 C23 1.497(5)
N22 H22 0.9100
C14 C13 1.363(8)
C14 C15 1.373(8)
C14 H14 0.9300
N43 C42 1.485(5)
N43 C44 1.507(5)
N43 H43 0.9100
C16 C11 1.392(5)
C16 C15 1.398(6)
C16 C17 1.500(6)
N10 N11A 1.241(8)
N10 N11B 1.243(8)
C50 C49 1.389(6)
C50 C45 1.397(6)
C29 C28 1.387(5)
C29 C24 1.400(6)
C49 C48 1.371(6)
C49 H49 0.9300
C27 C26 1.360(8)
C27 C28 1.377(6)
C27 H27 0.9300
C32 C33 1.384(6)
C32 C37 1.386(5)
C38 C37 1.497(6)
C38 H38A 0.9700
C38 H38B 0.9700
C37 C36 1.398(6)
C33 C34 1.382(6)
C33 H33 0.9300
C11 C12 1.377(5)
C28 H28 0.9300
C24 C25 1.370(6)
C24 C23 1.492(6)
C45 C46 1.390(6)
C45 C44 1.484(6)
C41 C40 1.502(6)
C41 C42 1.503(7)
C41 H41A 0.9700
C41 H41B 0.9700
C12 C13 1.378(6)
C12 H12 0.9300
C35 C34 1.367(8)
C35 C36 1.377(8)
C35 H35 0.9300
C48 C47 1.360(8)
C48 H48 0.9300
C17 H17A 0.9700
C17 H17B 0.9700
C19 C20 1.492(6)
C19 H19A 0.9700
C19 H19B 0.9700
C23 H23A 0.9700
C23 H23B 0.9700
C42 H42A 0.9700
C42 H42B 0.9700
C21 C20 1.502(7)
C21 H21A 0.9700
C21 H21B 0.9700
C26 C25 1.376(8)
C26 H26 0.9300
C47 C46 1.370(8)
C47 H47 0.9300
C15 H15 0.9300
C44 H44A 0.9700
C44 H44B 0.9700
C20 H20A 0.9700
C20 H20B 0.9700
C40 H40A 0.9700
C40 H40B 0.9700
C25 H25 0.9300
C46 H46 0.9300
C36 H36 0.9300
C13 H13 0.9300
C34 H34 0.9300
N11A N12A 1.170(10)
N11B N12B 1.148(10)
O1W H11 0.83(2)
O1W H99 0.84(2)
O3S C3S 1.379(14)
O3S H3S 0.8200
C3S H3S1 0.9600
C3S H3S2 0.9600
C3S H3S3 0.9600
C4S O4S 1.223(16)
C4S H4S1 0.9600
C4S H4S2 0.9600
C4S H4S3 0.9600
O4S H4S 0.8200

loop_
_geom_hbond_atom_site_label_D
_geom_hbond_atom_site_label_H
_geom_hbond_atom_site_label_A
_geom_hbond_distance_DH
_geom_hbond_distance_HA
_geom_hbond_distance_DA
_geom_hbond_angle_DHA
_geom_hbond_site_symmetry_A
N39 H39 N4 0.91 2.49 3.268(4) 143.9 2_665
N18 H18 N7 0.91 2.48 3.261(4) 144.0 2_766
